data_7246338
loop_
_publ_author_name
'Meng, Xin-Wei'
'Ding, Tao'
'Liu, Bin'
'Gong, Xue-Song'
'Liu, Bo'
'Zheng, Li-Na'

_publ_section_title
;
 Highly selective C2H2 and CO2 capture based on two new ZnII-MOFs and
 fluorescence sensing of two doped MOFs with EuIII
;
_journal_issue 15
_journal_name_full CrystEngComm
_journal_page_first 2313
_journal_page_last 2320
_journal_paper_doi 10.1039/D3CE00068K
_journal_volume 25
_journal_year 2023
_chemical_formula_moiety '0.5(C92 H48 N16 O34 Zn8)'
_chemical_formula_sum 'C46 H24 N8 O17 Zn4'
_chemical_formula_weight 1222.21
_space_group_crystal_system orthorhombic
_space_group_IT_number 73
_space_group_name_Hall '-I 2b 2c'
_space_group_name_H-M_alt 'I b c a'
_atom_sites_solution_hydrogens mixed
_audit_creation_date 2021-05-14
_audit_creation_method
;
Olex2 1.2-beta
(compiled 2018.05.29 svn.r3508 for OlexSys, GUI svn.r5506)
;
_audit_update_record
;
2022-12-10 deposited with the CCDC.	2023-02-21 downloaded from the CCDC.
;
_cell_angle_alpha 90
_cell_angle_beta 90
_cell_angle_gamma 90
_cell_formula_units_Z 8
_cell_length_a 24.2819(11)
_cell_length_b 24.2419(11)
_cell_length_c 28.6093(13)
_cell_measurement_reflns_used 9946
_cell_measurement_temperature 170(2)
_cell_measurement_theta_max 64.031
_cell_measurement_theta_min 3.647
_cell_volume 16840.6(13)
_computing_cell_refinement 'SAINT V8.40A (?, 2016)'
_computing_data_reduction 'SAINT V8.40A (?, 2016)'
_computing_molecular_graphics 'Olex2 (Dolomanov et al., 2009)'
_computing_publication_material 'Olex2 (Dolomanov et al., 2009)'
_computing_structure_refinement 'ShelXL (Sheldrick, 2015)'
_computing_structure_solution 'ShelXT (Sheldrick, 2015)'
_diffrn_ambient_temperature 170.0
_diffrn_measured_fraction_theta_full 0.967
_diffrn_measured_fraction_theta_max 0.967
_diffrn_measurement_device_type 'BRUKER D8 VENTURE PHOTON II'
_diffrn_radiation_type CuK\a
_diffrn_radiation_wavelength 1.54184
_diffrn_reflns_av_R_equivalents 0.1005
_diffrn_reflns_av_unetI/netI 0.1437
_diffrn_reflns_Laue_measured_fraction_full 0.967
_diffrn_reflns_Laue_measured_fraction_max 0.967
_diffrn_reflns_limit_h_max 26
_diffrn_reflns_limit_h_min -26
_diffrn_reflns_limit_k_max 28
_diffrn_reflns_limit_k_min -28
_diffrn_reflns_limit_l_max 33
_diffrn_reflns_limit_l_min -33
_diffrn_reflns_number 34137
_diffrn_reflns_point_group_measured_fraction_full 0.967
_diffrn_reflns_point_group_measured_fraction_max 0.967
_diffrn_reflns_theta_full 64.363
_diffrn_reflns_theta_max 64.363
_diffrn_reflns_theta_min 3.089
_exptl_absorpt_coefficient_mu 1.704
_exptl_absorpt_correction_T_max 0.7524
_exptl_absorpt_correction_T_min 0.4549
_exptl_absorpt_correction_type multi-scan
_exptl_absorpt_process_details
;
SADABS-2016/2 (Bruker,2016/2) was used for absorption correction.
wR2(int) was 0.1894 before and 0.1236 after correction.
The Ratio of minimum to maximum transmission is 0.6046.
The \l/2 correction factor is Not present.
;
_exptl_crystal_density_diffrn 0.964
_exptl_crystal_description block
_exptl_crystal_F_000 4896
_exptl_crystal_size_max 0.1
_exptl_crystal_size_mid 0.1
_exptl_crystal_size_min 0.1
_refine_diff_density_max 1.266
_refine_diff_density_min -0.760
_refine_diff_density_rms 0.105
_refine_ls_extinction_method none
_refine_ls_goodness_of_fit_ref 0.976
_refine_ls_hydrogen_treatment constr
_refine_ls_matrix_type full
_refine_ls_number_parameters 543
_refine_ls_number_reflns 6827
_refine_ls_number_restraints 1568
_refine_ls_restrained_S_all 0.943
_refine_ls_R_factor_all 0.1717
_refine_ls_R_factor_gt 0.1169
_refine_ls_shift/su_max 0.001
_refine_ls_shift/su_mean 0.000
_refine_ls_structure_factor_coef Fsqd
_refine_ls_weighting_details 'w=1/[\s^2^(Fo^2^)+(0.1860P)^2^] where P=(Fo^2^+2Fc^2^)/3'
_refine_ls_weighting_scheme calc
_refine_ls_wR_factor_gt 0.3209
_refine_ls_wR_factor_ref 0.3513
_reflns_Friedel_coverage 0.000
_reflns_number_gt 2738
_reflns_number_total 6827
_reflns_threshold_expression 'I > 2\s(I)'
_cod_data_source_file d3ce00068k2.cif
_cod_data_source_block cu_22020295_0m
_cod_depositor_comments 'Adding full bibliography for 7246337--7246338.cif.'
_cod_database_code 7246338
_shelx_shelxl_version_number 2018/3
_shelx_space_group_comment
;
The symmetry employed for this shelxl refinement is uniquely defined
by the following loop, which should always be used as a source of
symmetry information in preference to the above space-group names.
They are only intended as comments.
;
_olex2_refinement_description
;
1. Fixed Uiso
 At 1.2 times of:
  All C(H) groups, All O(H,H) groups
2. Restrained distances
 C27-C19
 1.48 with sigma of 0.01
 C39-C40
 1.48 with sigma of 0.01
 C40-C39
 1.48 with sigma of 0.01
 C34-C20
 1.48 with sigma of 0.01
 C36-C43
 1.48 with sigma of 0.01
 O13-C43 = O12-C43
 1.2 with sigma of 0.01
 O13-O12
 2 with sigma of 0.02
 O14-O11
 2.2 with sigma of 0.02
 Zn1-O9 = Zn2-O8
 2 with sigma of 0.01
 C11-C3
 1.48 with sigma of 0.01
 O16-C14
 2.3 with sigma of 0.01
 C14-O15
 2.3 with sigma of 0.01
 O17-O18
 2.2 with sigma of 0.02
 C2-C5
 1.48 with sigma of 0.01
 O7-C33 = O6-C33 = O1-C3 = O3-C3
 1.2 with sigma of 0.01
 C42-C29 = C44-C14
 1.48 with sigma of 0.01
 O15-C44 = O11-C42 = O14-C42 = O16-C44
 1.2 with sigma of 0.01
 Zn2-O6 = Zn2-O1 = Zn1-O7 = Zn1-O3
 2 with sigma of 0.01
 O17-C41 = O18-C41
 1.2 with sigma of 0.01
 C8-C41
 1.48 with sigma of 0.02
 O9-C40 \\sim O8-C40
 with sigma of 0.005
 C32-C19 \\sim C19-C28
 with sigma of 0.01
 C34-C40 \\sim C40-C38
 with sigma of 0.005
 C35-C20 \\sim C20-C39
 with sigma of 0.01
 N5-C34 \\sim C34-C21
 with sigma of 0.01
 C28-C42 \\sim C42-C30
 with sigma of 0.01
 C24-C16 \\sim C16-N6
 with sigma of 0.01
 C13-C44 \\sim C44-C15
 with sigma of 0.01
 C10-C2 \\sim C2-C6
 with sigma of 0.01
 C27-C3 \\sim C3-C31
 with sigma of 0.01
 N5-C10_$1 \\sim C10_$1-C21
 with sigma of 0.01
3. Restrained planarity
 O7, C33, C32, O6
 with sigma of 0.01
 C28, C32, C27, C19
 with sigma of 0.01
 C27, C19, C18, N5
 with sigma of 0.01
 C40, C39, C34, C38
 with sigma of 0.01
 C20, C35, C34, C39
 with sigma of 0.01
 C34, N5, C20, C21
 with sigma of 0.01
 C36, O12, O13, C43
 with sigma of 0.01
 C42, O14, O11, C29
 with sigma of 0.01
 O3, C3, C11, O1
 with sigma of 0.01
 C44, O16, C14, O15
 with sigma of 0.01
 C2, O4, O2, Zn1, Zn2
 with sigma of 0.01
 C2, C5, C10, C6
 with sigma of 0.01
 C41, O17, O18, C8
 with sigma of 0.01
4. Uiso/Uaniso restraints and constraints
C1 \\sim C2 \\sim C3 \\sim C4 \\sim C5 \\sim C6 \\sim C7 \\sim C8 \\sim C9
\\sim C10 \\sim C11 \\sim C12 \\sim C13 \\sim C14 \\sim C15 \\sim C16 \\sim C17
\\sim C18 \\sim C19 \\sim C20 \\sim C21 \\sim C22 \\sim C23 \\sim C24 \\sim C25
\\sim C26 \\sim C27 \\sim C28 \\sim C29 \\sim C30 \\sim C31 \\sim C32 \\sim C33
\\sim C34 \\sim C35 \\sim C36 \\sim C37 \\sim C38 \\sim C39 \\sim C40 \\sim C41
\\sim C42 \\sim C43 \\sim C44 \\sim O1 \\sim O2 \\sim O3 \\sim O4 \\sim O6
\\sim O7 \\sim O8 \\sim O9 \\sim O10 \\sim O11 \\sim O12 \\sim O13 \\sim O14
\\sim O15 \\sim O16 \\sim O17 \\sim O18 \\sim N1 \\sim N2 \\sim N3 \\sim N4
\\sim N5 \\sim N6: within 2A with sigma of 0.01 and sigma for terminal atoms of
0.02
Uanis(O10) \\sim Ueq: with sigma of 0.01 and sigma for terminal atoms of 0.02
Uanis(C1) \\sim Ueq, Uanis(C2) \\sim Ueq, Uanis(C3) \\sim Ueq, Uanis(C4) \\sim
Ueq, Uanis(C5) \\sim Ueq, Uanis(C6) \\sim Ueq, Uanis(C7) \\sim Ueq, Uanis(C8)
\\sim Ueq, Uanis(C9) \\sim Ueq, Uanis(C10) \\sim Ueq, Uanis(C11) \\sim Ueq,
Uanis(C12) \\sim Ueq, Uanis(C13) \\sim Ueq, Uanis(C14) \\sim Ueq, Uanis(C15)
\\sim Ueq, Uanis(C16) \\sim Ueq, Uanis(C17) \\sim Ueq, Uanis(C18) \\sim Ueq,
Uanis(C19) \\sim Ueq, Uanis(C20) \\sim Ueq, Uanis(C21) \\sim Ueq, Uanis(C22)
\\sim Ueq, Uanis(C23) \\sim Ueq, Uanis(C24) \\sim Ueq, Uanis(C25) \\sim Ueq,
Uanis(C26) \\sim Ueq, Uanis(C27) \\sim Ueq, Uanis(C28) \\sim Ueq, Uanis(C29)
\\sim Ueq, Uanis(C30) \\sim Ueq, Uanis(C31) \\sim Ueq, Uanis(C32) \\sim Ueq,
Uanis(C33) \\sim Ueq, Uanis(C34) \\sim Ueq, Uanis(C35) \\sim Ueq, Uanis(C36)
\\sim Ueq, Uanis(C37) \\sim Ueq, Uanis(C38) \\sim Ueq, Uanis(C39) \\sim Ueq,
Uanis(C40) \\sim Ueq, Uanis(C41) \\sim Ueq, Uanis(C42) \\sim Ueq, Uanis(C43)
\\sim Ueq, Uanis(C44) \\sim Ueq, Uanis(O1) \\sim Ueq, Uanis(O2) \\sim Ueq,
Uanis(O3) \\sim Ueq, Uanis(O4) \\sim Ueq, Uanis(O6) \\sim Ueq, Uanis(O7) \\sim
Ueq, Uanis(O8) \\sim Ueq, Uanis(O9) \\sim Ueq, Uanis(O10) \\sim Ueq, Uanis(O11)
\\sim Ueq, Uanis(O12) \\sim Ueq, Uanis(O13) \\sim Ueq, Uanis(O14) \\sim Ueq,
Uanis(O15) \\sim Ueq, Uanis(O16) \\sim Ueq, Uanis(O17) \\sim Ueq, Uanis(O18)
\\sim Ueq, Uanis(N1) \\sim Ueq, Uanis(N2) \\sim Ueq, Uanis(N3) \\sim Ueq,
Uanis(N4) \\sim Ueq, Uanis(N5) \\sim Ueq, Uanis(N6) \\sim Ueq: with sigma of
0.01 and sigma for terminal atoms of 0.02
5. Rigid body (RIGU) restrains
 C1, C2, C3, C4, C5, C6, C7, C8, C9, C10, C11, C12, C13, C14, C15, C16, C17,
 C18, C19, C20, C21, C22, C23, C24, C25, C26, C27, C28, C29, C30, C31, C32, C33,
  C34, C35, C36, C37, C38, C39, C40, C41, C42, C43, C44, O1, O2, O3, O4, O6, O7,
  O8, O9, O10, O11, O12, O13, O14, O15, O16, O17, O18, N1, N2, N3, N4, N5, N6
 with sigma for 1-2 distances of 0.01 and sigma for 1-3 distances of 0.01
6. Others
 Fixed Sof: O1(0.5) O2(0.5) O3(0.5) O4(0.5) C2(0.5) C3(0.5) C5(0.5) C6(0.5)
 C7(0.5) H7(0.5) C8(0.5) C9(0.5) H9(0.5) C10(0.5) H10(0.5) C11(0.5) C12(0.5)
 H12(0.5) C13(0.5) H13(0.5) C14(0.5) C15(0.5) H15(0.5) C16(0.5) C17(0.5)
 H17(0.5) C18(0.5) H18(0.5) C19(0.5) N5(0.5) C20(0.5) C21(0.5) H21(0.5)
 C22(0.5) N6(0.5) C23(0.5) C24(0.5) H24(0.5) C25(0.5) H25(0.5) C26(0.5)
 H26(0.5) C27(0.5) C28(0.5) H28(0.5) C29(0.5) C30(0.5) H30(0.5) C31(0.5)
 H31(0.5) C32(0.5) O6(0.5) O7(0.5) C33(0.5) C34(0.5) C35(0.5) H35(0.5) C36(0.5)
 C37(0.5) H37(0.5) C38(0.5) H38(0.5) C39(0.5) O8(0.5) O9(0.5) C40(0.5) O10(0.5)
 H10A(0.5) H10B(0.5) O11(0.5) C41(0.5) O12(0.5) O13(0.5) C42(0.5) C43(0.5)
 O14(0.5) O15(0.5) C44(0.5) O16(0.5) O17(0.5) O18(0.5)
7.a Riding coordinates:
 O10(H10A,H10B)
7.b Aromatic/amide H refined with riding coordinates:
 C1(H1), C4(H4), C7(H7), C9(H9), C10(H10), C12(H12), C13(H13), C15(H15),
 C17(H17), C18(H18), C21(H21), C24(H24), C25(H25), C26(H26), C28(H28), C30(H30),
  C31(H31), C35(H35), C37(H37), C38(H38)
7.c Fitted hexagon refined as free rotating group:
 C5(C6,C7,C8,C9,C10), C11(C12,C13,C14,C15,C16), C17(C18,C19,N5,C20,C21),
 C22(N6,C23,C24,C25,C26), C27(C28,C29,C30,C31,C32), C34(C35,C36,C37,C38,C39)
;
_olex2_submission_special_instructions 'No special instructions were received'

loop_
_space_group_symop_operation_xyz
'x, y, z'
'-x+1/2, -y, z+1/2'
'-x, y+1/2, -z+1/2'
'x+1/2, -y+1/2, -z'
'x+1/2, y+1/2, z+1/2'
'-x+1, -y+1/2, z+1'
'-x+1/2, y+1, -z+1'
'x+1, -y+1, -z+1/2'
'-x, -y, -z'
'x-1/2, y, -z-1/2'
'x, -y-1/2, z-1/2'
'-x-1/2, y-1/2, z'
'-x+1/2, -y+1/2, -z+1/2'
'x, y+1/2, -z'
'x+1/2, -y, z'
'-x, y, z+1/2'

loop_
_atom_site_label
_atom_site_type_symbol
_atom_site_fract_x
_atom_site_fract_y
_atom_site_fract_z
_atom_site_U_iso_or_equiv
_atom_site_adp_type
_atom_site_occupancy
_atom_site_site_symmetry_order
_atom_site_calc_flag
_atom_site_refinement_flags_posn
_atom_site_refinement_flags_adp
_atom_site_refinement_flags_occupancy
_atom_site_disorder_assembly
_atom_site_disorder_group
Zn1 Zn 0.500000 0.250000 0.57312(4) 0.0775(6) Uani 1 2 d DS T P . .
Zn2 Zn 0.500000 0.250000 0.67631(4) 0.0786(6) Uani 1 2 d DS T P A .
Zn3 Zn 0.44517(6) 0.30475(6) 0.87481(3) 0.0877(5) Uani 1 1 d . . . . .
N1 N 0.500000 0.250000 0.5044(3) 0.081(3) Uani 1 2 d S TU P . .
O1 O 0.5806(5) 0.2643(10) 0.6611(8) 0.089(3) Uani 0.5 1 d D U . A -1
O2 O 0.4987(5) 0.3355(8) 0.6652(8) 0.091(5) Uani 0.5 1 d . U . A -1
O3 O 0.5799(4) 0.2686(7) 0.5851(8) 0.085(3) Uani 0.5 1 d D U . A -1
N2 N 0.500000 0.250000 0.7457(3) 0.082(3) Uani 1 2 d S TU P A .
N3 N 0.4811(3) 0.2697(4) 0.81890(19) 0.088(2) Uani 1 1 d . U . B 3
O4 O 0.4985(5) 0.3369(8) 0.5861(8) 0.085(5) Uani 0.5 1 d . U . A -1
N4 N 0.4805(4) 0.2316(3) 0.43105(19) 0.088(2) Uani 1 1 d . U . C 1
C1 C 0.4677(4) 0.2211(4) 0.4749(3) 0.095(2) Uani 1 1 d . U . . .
H1 H 0.439441 0.196498 0.484468 0.114 Uiso 1 1 calc R . . A .
C2 C 0.4983(5) 0.3573(6) 0.6269(7) 0.091(4) Uani 0.5 1 d D U . A -1
C3 C 0.6025(5) 0.2720(5) 0.6229(7) 0.090(3) Uani 0.5 1 d D U . A -1
C4 C 0.4715(4) 0.2832(4) 0.7750(3) 0.096(2) Uani 1 1 d . U . . .
H4 H 0.447750 0.312171 0.765243 0.116 Uiso 1 1 calc R . . B .
C5 C 0.4948(4) 0.4186(5) 0.6278(4) 0.116(4) Uani 0.5 1 d D U . A -1
C6 C 0.5283(6) 0.4499(6) 0.5987(5) 0.128(4) Uani 0.5 1 d DG U . A -1
C7 C 0.5250(8) 0.5072(6) 0.5997(6) 0.140(5) Uani 0.5 1 d G U . A -1
H7 H 0.547906 0.528566 0.579771 0.168 Uiso 0.5 1 calc R . . A -1
C8 C 0.4882(8) 0.5331(5) 0.6297(6) 0.151(5) Uani 0.5 1 d DG U . A -1
C9 C 0.4547(8) 0.5018(7) 0.6588(6) 0.149(5) Uani 0.5 1 d G U . A -1
H9 H 0.429527 0.519469 0.679345 0.179 Uiso 0.5 1 calc R . . A -1
C10 C 0.4580(6) 0.4445(6) 0.6579(5) 0.137(5) Uani 0.5 1 d DG U . A -1
H10 H 0.435080 0.423120 0.677783 0.164 Uiso 0.5 1 calc R . . A -1
C11 C 0.6617(4) 0.2871(6) 0.6206(5) 0.103(3) Uani 0.5 1 d D U . A -1
C12 C 0.6980(5) 0.2555(5) 0.6470(5) 0.110(3) Uani 0.5 1 d G U . A -1
H12 H 0.684243 0.227780 0.667341 0.132 Uiso 0.5 1 calc R . . A -1
C13 C 0.7544(5) 0.2644(6) 0.6435(5) 0.114(3) Uani 0.5 1 d DG U . A -1
H13 H 0.779193 0.242803 0.661568 0.137 Uiso 0.5 1 calc R . . A -1
C14 C 0.7746(4) 0.3050(6) 0.6137(5) 0.118(3) Uani 0.5 1 d DG U . A -1
C15 C 0.7383(4) 0.3366(6) 0.5874(4) 0.115(3) Uani 0.5 1 d DG U . A -1
H15 H 0.752056 0.364287 0.567003 0.138 Uiso 0.5 1 calc R . . A -1
C16 C 0.6819(4) 0.3277(6) 0.5908(4) 0.111(3) Uani 0.5 1 d DG U . A -1
C17 C 0.6576(5) 0.1358(5) 0.7532(3) 0.122(4) Uani 0.5 1 d . U . A -2
H17 H 0.663740 0.131854 0.785781 0.146 Uiso 0.5 1 calc R . . A -2
C18 C 0.6841(4) 0.1775(4) 0.7285(4) 0.122(4) Uani 0.5 1 d G U . A -2
H18 H 0.708232 0.202077 0.744269 0.147 Uiso 0.5 1 calc R . . A -2
C19 C 0.6751(3) 0.1833(3) 0.6808(4) 0.118(4) Uani 0.5 1 d DG U . A -2
N5 N 0.6397(3) 0.1474(3) 0.6577(3) 0.119(4) Uani 0.5 1 d DG U . A -2
C20 C 0.6133(3) 0.1057(3) 0.6823(3) 0.108(4) Uani 0.5 1 d DG U . A -2
C21 C 0.6222(4) 0.0999(4) 0.7301(3) 0.117(4) Uani 0.5 1 d DG U . A -2
H21 H 0.604181 0.071385 0.746930 0.141 Uiso 0.5 1 calc R . . A -2
C22 C 0.5667(5) 0.4234(6) 0.5727(5) 0.124(4) Uani 0.5 1 d . U . A -1
N6 N 0.6012(5) 0.3849(6) 0.5937(3) 0.121(4) Uani 0.5 1 d DG U . A -1
C23 C 0.6442(5) 0.3617(5) 0.5685(3) 0.112(4) Uani 0.5 1 d G U . A -1
C24 C 0.6528(6) 0.3770(6) 0.5222(3) 0.120(4) Uani 0.5 1 d DG U . A -1
H24 H 0.682258 0.361125 0.504931 0.144 Uiso 0.5 1 calc R . . A -1
C25 C 0.6184(6) 0.4155(6) 0.5012(4) 0.125(4) Uani 0.5 1 d G U . A -1
H25 H 0.624250 0.425950 0.469595 0.149 Uiso 0.5 1 calc R . . A -1
C26 C 0.5753(6) 0.4387(6) 0.5265(5) 0.124(4) Uani 0.5 1 d G U . A -1
H26 H 0.551772 0.465034 0.512126 0.149 Uiso 0.5 1 calc R . . A -1
C27 C 0.6995(4) 0.2242(3) 0.6495(3) 0.110(3) Uani 0.5 1 d D U . A -2
C28 C 0.7565(4) 0.2285(5) 0.6469(4) 0.115(3) Uani 0.5 1 d DG U . A -2
H28 H 0.779132 0.205074 0.665310 0.138 Uiso 0.5 1 calc R . . A -2
C29 C 0.7804(4) 0.2672(5) 0.6173(4) 0.119(3) Uani 0.5 1 d DG U . A -2
C30 C 0.7473(5) 0.3015(5) 0.5903(4) 0.119(3) Uani 0.5 1 d DG U . A -2
H30 H 0.763683 0.327874 0.570071 0.143 Uiso 0.5 1 calc R . . A -2
C31 C 0.6903(5) 0.2971(5) 0.5930(4) 0.113(3) Uani 0.5 1 d DG U . A -2
H31 H 0.667735 0.320576 0.574526 0.136 Uiso 0.5 1 calc R . . A -2
C32 C 0.6664(4) 0.2585(5) 0.6226(4) 0.102(3) Uani 0.5 1 d DG U . A -2
O6 O 0.5822(4) 0.2526(9) 0.6622(9) 0.088(3) Uani 0.5 1 d D U . A -2
O7 O 0.5821(4) 0.2510(7) 0.5846(8) 0.087(3) Uani 0.5 1 d D U . A -2
C33 C 0.6029(9) 0.2535(5) 0.6232(7) 0.090(3) Uani 0.5 1 d D U . A -2
C34 C 0.5760(3) 0.0677(3) 0.6571(3) 0.103(4) Uani 0.5 1 d D U . A -2
C35 C 0.5845(5) 0.0111(4) 0.6605(4) 0.109(4) Uani 0.5 1 d DG U . A -2
H35 H 0.613839 -0.002849 0.678931 0.131 Uiso 0.5 1 calc R . . A -2
C36 C 0.5500(6) -0.0251(3) 0.6367(4) 0.109(4) Uani 0.5 1 d DG U . A -2
C37 C 0.5070(5) -0.0047(4) 0.6097(4) 0.108(4) Uani 0.5 1 d G U . A -2
H37 H 0.483399 -0.029387 0.593449 0.129 Uiso 0.5 1 calc R . . A -2
C38 C 0.4985(4) 0.0519(4) 0.6064(4) 0.101(4) Uani 0.5 1 d DG U . A -2
H38 H 0.469143 0.065852 0.587890 0.122 Uiso 0.5 1 calc R . . A -2
C39 C 0.5330(4) 0.0881(3) 0.6301(3) 0.094(3) Uani 0.5 1 d DG U . A -2
O8 O 0.5183(7) 0.1712(4) 0.6647(7) 0.079(4) Uani 0.5 1 d D U . A -2
O9 O 0.5168(7) 0.1715(4) 0.5889(7) 0.079(4) Uani 0.5 1 d D U . A -2
C40 C 0.5237(6) 0.1483(4) 0.6266(4) 0.079(3) Uani 0.5 1 d D U . A -2
O10 O 0.5430(6) 0.2951(6) 0.8734(5) 0.121(5) Uani 0.5 1 d . U . B .
H10A H 0.559800 0.312651 0.901256 0.146 Uiso 0.5 1 d R . . . .
H10B H 0.558880 0.311701 0.844856 0.146 Uiso 0.5 1 d R . . . .
O11 O 0.8712(8) 0.2557(8) 0.6478(6) 0.152(5) Uani 0.5 1 d D U . A -2
C41 C 0.4726(10) 0.5961(8) 0.6312(7) 0.171(6) Uani 0.5 1 d D U . A -1
O12 O 0.5364(6) -0.1203(6) 0.6171(5) 0.098(4) Uani 0.5 1 d D U . A -2
O13 O 0.5831(9) -0.1010(9) 0.6743(6) 0.169(7) Uani 0.5 1 d D U . A -2
C42 C 0.8420(5) 0.2765(5) 0.6189(5) 0.132(4) Uani 0.5 1 d D U . A -2
C43 C 0.5558(6) -0.0855(5) 0.6417(5) 0.119(5) Uani 0.5 1 d D U . A -2
O14 O 0.8626(8) 0.3064(8) 0.5898(7) 0.166(5) Uani 0.5 1 d D U . A -2
O15 O 0.8673(5) 0.2909(7) 0.6324(5) 0.111(4) Uani 0.5 1 d D U . A -1
C44 C 0.8345(5) 0.3128(5) 0.6081(4) 0.128(4) Uani 0.5 1 d D U . A -1
O16 O 0.8501(6) 0.3432(8) 0.5770(6) 0.164(6) Uani 0.5 1 d D U . A -1
O17 O 0.5027(11) 0.6189(12) 0.6042(9) 0.199(8) Uani 0.5 1 d D U . A -1
O18 O 0.4393(11) 0.6239(11) 0.6523(10) 0.207(8) Uani 0.5 1 d D U . A -1

loop_
_atom_site_aniso_label
_atom_site_aniso_U_11
_atom_site_aniso_U_22
_atom_site_aniso_U_33
_atom_site_aniso_U_23
_atom_site_aniso_U_13
_atom_site_aniso_U_12
Zn1 0.1184(15) 0.0901(12) 0.0241(7) 0.000 0.000 -0.0014(8)
Zn2 0.0903(13) 0.1206(15) 0.0249(7) 0.000 0.000 0.0010(8)
Zn3 0.1082(10) 0.1134(11) 0.0415(5) 0.0045(6) 0.0038(5) 0.0193(7)
N1 0.107(6) 0.098(6) 0.038(4) 0.000 0.000 -0.013(4)
O1 0.099(5) 0.100(6) 0.068(4) -0.002(5) 0.007(4) -0.009(4)
O2 0.096(8) 0.106(7) 0.071(6) 0.011(6) -0.001(6) -0.007(6)
O3 0.093(5) 0.095(6) 0.068(4) 0.002(5) 0.010(4) -0.007(4)
N2 0.101(6) 0.108(6) 0.038(4) 0.000 0.000 0.012(4)
N3 0.107(5) 0.119(5) 0.038(3) 0.007(3) -0.001(3) 0.019(4)
O4 0.088(8) 0.097(7) 0.068(6) -0.004(6) -0.002(6) -0.009(6)
N4 0.124(5) 0.099(5) 0.042(3) -0.001(3) 0.008(3) -0.012(4)
C1 0.129(5) 0.108(5) 0.049(3) -0.003(4) 0.003(4) -0.011(5)
C2 0.094(6) 0.104(6) 0.076(5) 0.004(5) -0.004(5) -0.009(5)
C3 0.100(4) 0.096(5) 0.074(4) -0.002(4) 0.006(4) -0.005(4)
C4 0.110(5) 0.128(5) 0.051(3) 0.002(4) 0.001(4) 0.009(5)
C5 0.118(6) 0.119(6) 0.112(6) 0.000(5) -0.002(5) 0.000(5)
C6 0.131(6) 0.130(6) 0.124(6) 0.004(5) -0.002(5) 0.002(5)
C7 0.141(7) 0.139(7) 0.140(7) 0.001(6) -0.005(6) 0.002(6)
C8 0.152(7) 0.149(7) 0.152(7) -0.002(6) -0.003(6) 0.007(6)
C9 0.147(8) 0.147(7) 0.153(7) -0.011(6) -0.007(6) 0.008(6)
C10 0.137(7) 0.135(7) 0.138(7) -0.007(6) -0.004(6) 0.002(6)
C11 0.107(4) 0.110(5) 0.094(4) 0.000(4) 0.007(4) -0.001(4)
C12 0.111(5) 0.114(5) 0.106(4) 0.001(4) 0.005(4) 0.003(4)
C13 0.111(5) 0.118(5) 0.114(5) 0.002(4) 0.002(4) -0.001(4)
C14 0.115(5) 0.123(5) 0.116(5) 0.006(4) 0.000(4) 0.002(4)
C15 0.115(5) 0.118(5) 0.112(5) 0.005(5) 0.002(5) 0.002(5)
C16 0.114(4) 0.113(5) 0.105(4) 0.002(4) 0.004(4) -0.003(4)
C17 0.119(7) 0.125(7) 0.122(7) -0.001(6) -0.007(6) -0.002(6)
C18 0.117(7) 0.126(7) 0.124(7) -0.005(6) -0.007(6) -0.001(6)
C19 0.115(6) 0.119(6) 0.119(6) -0.007(5) -0.005(5) -0.005(5)
N5 0.124(6) 0.117(6) 0.116(6) -0.004(6) -0.003(6) -0.006(5)
C20 0.111(6) 0.108(6) 0.106(6) -0.003(5) 0.000(5) 0.002(5)
C21 0.120(7) 0.118(7) 0.114(6) -0.004(6) -0.006(6) -0.001(6)
C22 0.125(6) 0.127(6) 0.120(6) 0.008(5) -0.008(5) 0.004(5)
N6 0.124(6) 0.124(6) 0.116(6) 0.006(6) -0.002(6) 0.003(5)
C23 0.116(6) 0.116(6) 0.105(6) 0.001(5) 0.002(5) -0.008(5)
C24 0.125(7) 0.125(7) 0.109(6) 0.003(6) 0.003(6) 0.000(6)
C25 0.133(7) 0.126(7) 0.114(7) 0.005(6) 0.002(6) 0.000(6)
C26 0.127(7) 0.127(7) 0.118(7) 0.008(6) -0.001(6) 0.003(6)
C27 0.110(4) 0.113(5) 0.108(4) -0.004(4) 0.003(4) -0.003(4)
C28 0.110(5) 0.119(5) 0.116(5) -0.006(5) 0.000(5) -0.001(5)
C29 0.116(5) 0.123(5) 0.117(5) -0.001(4) 0.005(4) -0.001(4)
C30 0.118(5) 0.121(5) 0.118(5) -0.003(4) 0.009(4) -0.003(4)
C31 0.115(4) 0.116(5) 0.108(4) -0.002(4) 0.005(4) -0.003(4)
C32 0.106(4) 0.106(5) 0.093(4) -0.002(4) 0.006(4) -0.004(4)
O6 0.099(5) 0.099(6) 0.067(4) 0.000(5) 0.011(4) -0.003(4)
O7 0.096(5) 0.098(6) 0.067(4) -0.003(5) 0.005(4) -0.004(4)
C33 0.100(4) 0.097(5) 0.073(4) -0.002(4) 0.006(4) -0.002(4)
C34 0.105(6) 0.108(6) 0.097(6) -0.002(5) -0.007(5) -0.002(5)
C35 0.112(7) 0.111(6) 0.104(6) -0.004(6) -0.012(6) -0.007(6)
C36 0.116(6) 0.109(6) 0.102(6) -0.010(5) -0.011(5) -0.007(5)
C37 0.116(7) 0.105(7) 0.103(6) -0.010(6) -0.011(6) -0.007(6)
C38 0.107(7) 0.104(6) 0.093(6) -0.004(6) -0.010(6) -0.007(6)
C39 0.099(6) 0.100(6) 0.082(5) 0.000(5) -0.007(5) -0.006(5)
O8 0.090(7) 0.087(7) 0.062(5) 0.004(5) 0.004(6) -0.001(6)
O9 0.087(7) 0.078(7) 0.072(6) 0.001(5) -0.004(6) -0.005(6)
C40 0.082(6) 0.088(6) 0.067(5) -0.002(5) 0.000(5) -0.006(5)
O10 0.125(8) 0.127(8) 0.112(8) 0.011(6) 0.003(6) -0.096(7)
O11 0.144(9) 0.158(10) 0.153(9) -0.002(8) -0.002(8) -0.005(8)
C41 0.170(9) 0.166(8) 0.176(9) 0.001(7) 0.001(7) 0.004(7)
O12 0.112(10) 0.083(8) 0.100(8) 0.000(6) 0.018(7) -0.023(7)
O13 0.202(13) 0.166(12) 0.139(10) -0.006(9) -0.043(10) -0.004(11)
C42 0.127(6) 0.136(6) 0.132(6) 0.001(5) 0.005(5) 0.000(5)
C43 0.128(7) 0.120(7) 0.110(7) 0.006(6) -0.012(6) -0.002(6)
O14 0.144(9) 0.171(9) 0.184(9) 0.002(8) 0.027(8) 0.010(8)
O15 0.088(7) 0.133(9) 0.111(7) 0.004(7) -0.025(6) 0.009(7)
C44 0.125(5) 0.134(6) 0.126(5) 0.007(5) 0.009(5) 0.002(5)
O16 0.176(11) 0.175(11) 0.141(9) 0.037(9) 0.009(8) 0.014(9)
O17 0.182(14) 0.204(14) 0.211(13) 0.011(12) 0.014(11) 0.012(11)
O18 0.206(14) 0.188(14) 0.226(14) 0.005(12) 0.012(12) -0.003(11)

loop_
_atom_type_symbol
_atom_type_description
_atom_type_scat_dispersion_real
_atom_type_scat_dispersion_imag
_atom_type_scat_source
C C 0.0181 0.0091 'International Tables Vol C Tables 4.2.6.8 and 6.1.1.4'
H H 0.0000 0.0000 'International Tables Vol C Tables 4.2.6.8 and 6.1.1.4'
N N 0.0311 0.0180 'International Tables Vol C Tables 4.2.6.8 and 6.1.1.4'
O O 0.0492 0.0322 'International Tables Vol C Tables 4.2.6.8 and 6.1.1.4'
Zn Zn -1.5491 0.6778 'International Tables Vol C Tables 4.2.6.8 and 6.1.1.4'

loop_
_geom_angle_atom_site_label_1
_geom_angle_atom_site_label_2
_geom_angle_atom_site_label_3
_geom_angle
_geom_angle_site_symmetry_1
_geom_angle_site_symmetry_3
_geom_angle_publ_flag
N1 Zn1 Zn2 180.0 . . ?
N1 Zn1 O3 99.8(6) . . ?
N1 Zn1 O4 100.0(6) . . ?
N1 Zn1 O7 99.4(7) . . ?
N1 Zn1 O9 103.1(6) . . ?
O3 Zn1 Zn2 80.2(6) . . ?
O3 Zn1 O4 76.5(6) . . ?
O4 Zn1 Zn2 80.0(6) . . ?
O7 Zn1 Zn2 80.6(7) . . ?
O9 Zn1 Zn2 76.9(6) . . ?
O9 Zn1 O7 76.9(7) . . ?
O1 Zn2 Zn1 77.6(7) . . ?
O1 Zn2 O2 79.2(7) . . ?
O2 Zn2 Zn1 81.3(7) . . ?
N2 Zn2 Zn1 180.0 . . ?
N2 Zn2 O1 102.4(7) . . ?
N2 Zn2 O2 98.7(7) . . ?
N2 Zn2 O6 101.4(7) . . ?
N2 Zn2 O8 99.6(6) . . ?
O6 Zn2 Zn1 78.6(7) . . ?
O8 Zn2 Zn1 80.4(6) . . ?
O8 Zn2 O6 77.2(8) . . ?
N3 Zn3 O10 60.9(4) . . ?
N3 Zn3 O10 61.1(4) . 6_554 ?
N4 Zn3 O10 62.1(4) 11_566 6_554 ?
N4 Zn3 O10 63.1(4) 11_566 . ?
O10 Zn3 O10 77.6(4) . 6_554 ?
C1 N1 Zn1 128.8(5) 6_554 . ?
C1 N1 Zn1 128.8(5) . . ?
C1 N1 C1 102.5(10) 6_554 . ?
C3 O1 Zn2 129.2(14) . . ?
C2 O2 Zn2 124.4(17) . . ?
C3 O3 Zn1 126.9(12) . . ?
C4 N2 Zn2 128.3(5) 6_554 . ?
C4 N2 Zn2 128.3(5) . . ?
C4 N2 C4 103.4(10) . 6_554 ?
N3 N3 Zn3 127.26(19) 6_554 . ?
C4 N3 Zn3 125.2(6) . . ?
C4 N3 N3 107.5(5) . 6_554 ?
C2 O4 Zn1 123.0(15) . . ?
N4 N4 Zn3 127.4(2) 6_554 11_565 ?
N4 N4 C1 107.7(5) 6_554 . ?
C1 N4 Zn3 125.0(6) . 11_565 ?
N4 C1 N1 111.0(9) . . ?
O2 C2 O4 131.3(19) . . ?
O2 C2 C5 114.6(14) . . ?
O4 C2 C5 114.0(13) . . ?
O1 C3 C11 119.7(12) . . ?
O3 C3 O1 125.8(15) . . ?
O3 C3 C11 114.5(12) . . ?
N3 C4 N2 110.6(9) . . ?
C6 C5 C2 120.1(4) . . ?
C6 C5 C10 120.0 . . ?
C10 C5 C2 119.9(4) . . ?
C5 C6 C7 120.0 . . ?
C22 C6 C5 118.2(11) . . ?
C22 C6 C7 121.6(10) . . ?
C8 C7 C6 120.0 . . ?
C7 C8 C9 120.0 . . ?
C7 C8 C41 127.6(15) . . ?
C9 C8 C41 111.9(15) . . ?
C10 C9 C8 120.0 . . ?
C9 C10 C5 120.0 . . ?
C12 C11 C3 117.0(9) . . ?
C12 C11 C16 120.0 . . ?
C16 C11 C3 122.8(10) . . ?
C11 C12 C13 120.0 . . ?
C14 C13 C12 120.0 . . ?
C13 C14 C44 120.3(4) . . ?
C15 C14 C13 120.0 . . ?
C15 C14 C44 119.6(4) . . ?
C16 C15 C14 120.0 . . ?
C15 C16 C11 120.0 . . ?
C23 C16 C11 118.1(8) . . ?
C23 C16 C15 121.6(9) . . ?
C18 C17 C21 120.0 . . ?
C19 C18 C17 120.0 . . ?
C18 C19 N5 120.0 . . ?
C18 C19 C27 127.3(5) . . ?
N5 C19 C27 112.7(5) . . ?
C20 N5 C19 120.0 . . ?
N5 C20 C21 120.0 . . ?
N5 C20 C34 119.2(3) . . ?
C21 C20 C34 120.8(3) . . ?
C20 C21 C17 120.0 . . ?
C6 C22 N6 119.7(11) . . ?
C6 C22 C26 120.0(11) . . ?
N6 C22 C26 120.0 . . ?
C22 N6 C23 120.0 . . ?
C16 C23 N6 119.8(4) . . ?
C16 C23 C24 119.9(4) . . ?
C24 C23 N6 120.0 . . ?
C23 C24 C25 120.0 . . ?
C24 C25 C26 120.0 . . ?
C25 C26 C22 120.0 . . ?
C28 C27 C19 119.3(3) . . ?
C28 C27 C32 120.0 . . ?
C32 C27 C19 120.7(3) . . ?
C29 C28 C27 120.0 . . ?
C28 C29 C30 120.0 . . ?
C28 C29 C42 119.7(4) . . ?
C30 C29 C42 119.9(4) . . ?
C31 C30 C29 120.0 . . ?
C30 C31 C32 120.0 . . ?
C27 C32 C33 121.5(8) . . ?
C31 C32 C27 120.0 . . ?
C31 C32 C33 118.5(8) . . ?
C33 O6 Zn2 125.7(18) . . ?
C33 O7 Zn1 123.8(16) . . ?
O6 C33 C32 115.0(14) . . ?
O7 C33 C32 113.9(15) . . ?
O7 C33 O6 131(2) . . ?
C35 C34 C20 119.4(3) . . ?
C35 C34 C39 120.0 . . ?
C39 C34 C20 120.6(3) . . ?
C34 C35 C36 120.0 . . ?
C35 C36 C43 121.3(9) . . ?
C37 C36 C35 120.0 . . ?
C37 C36 C43 118.6(9) . . ?
C36 C37 C38 120.0 . . ?
C37 C38 C39 120.0 . . ?
C34 C39 C40 120.2(2) . . ?
C38 C39 C34 120.0 . . ?
C38 C39 C40 119.8(2) . . ?
C40 O8 Zn2 127.3(12) . . ?
C40 O9 Zn1 131.5(13) . . ?
O8 C40 C39 113.7(8) . . ?
O8 C40 O9 123.9(14) . . ?
O9 C40 C39 122.1(9) . . ?
Zn3 O10 Zn3 102.4(4) . 6_554 ?
O17 C41 C8 106(2) . . ?
O17 C41 O18 118.0(18) . . ?
O18 C41 C8 136(2) . . ?
O11 C42 C29 122.8(13) . . ?
O11 C42 O14 118.8(15) . . ?
O14 C42 C29 118.4(13) . . ?
O12 C43 C36 127.1(14) . . ?
O12 C43 O13 117.0(13) . . ?
O13 C43 C36 115.9(15) . . ?
O15 C44 C14 122.8(10) . . ?
O15 C44 O16 119.5(14) . . ?
O16 C44 C14 117.7(10) . . ?

loop_
_geom_bond_atom_site_label_1
_geom_bond_atom_site_label_2
_geom_bond_distance
_geom_bond_site_symmetry_2
_geom_bond_publ_flag
Zn1 Zn2 2.9524(16) . ?
Zn1 N1 1.966(8) . ?
Zn1 O3 2.020(9) . ?
Zn1 O4 2.139(18) . ?
Zn1 O7 2.022(9) . ?
Zn1 O9 1.998(9) . ?
Zn2 O1 2.035(9) . ?
Zn2 O2 2.097(18) . ?
Zn2 N2 1.984(9) . ?
Zn2 O6 2.036(9) . ?
Zn2 O8 1.990(9) . ?
Zn3 N3 2.011(6) . ?
Zn3 N4 2.025(6) 11_566 ?
Zn3 O10 2.388(16) . ?
Zn3 O10 2.437(16) 6_554 ?
N1 C1 1.348(10) 6_554 ?
N1 C1 1.348(10) . ?
O1 C3 1.228(9) . ?
O2 C2 1.22(2) . ?
O3 C3 1.216(9) . ?
N2 C4 1.353(10) . ?
N2 C4 1.353(10) 6_554 ?
N3 N3 1.325(14) 6_554 ?
N3 C4 1.320(9) . ?
O4 C2 1.27(2) . ?
N4 N4 1.301(15) 6_554 ?
N4 C1 1.317(9) . ?
C2 C5 1.488(10) . ?
C3 C11 1.486(10) . ?
C5 C6 1.3900 . ?
C5 C10 1.3900 . ?
C6 C7 1.3900 . ?
C6 C22 1.355(15) . ?
C7 C8 1.3900 . ?
C8 C9 1.3900 . ?
C8 C41 1.574(17) . ?
C9 C10 1.3900 . ?
C11 C12 1.3900 . ?
C11 C16 1.3900 . ?
C12 C13 1.3900 . ?
C13 C14 1.3900 . ?
C14 C15 1.3900 . ?
C14 C44 1.477(9) . ?
C15 C16 1.3900 . ?
C16 C23 1.388(14) . ?
C17 C18 1.3900 . ?
C17 C21 1.3900 . ?
C18 C19 1.3900 . ?
C19 N5 1.3900 . ?
C19 C27 1.460(8) . ?
N5 C20 1.3900 . ?
C20 C21 1.3900 . ?
C20 C34 1.480(8) . ?
C22 N6 1.3900 . ?
C22 C26 1.3900 . ?
N6 C23 1.3900 . ?
C23 C24 1.3900 . ?
C24 C25 1.3900 . ?
C25 C26 1.3900 . ?
C27 C28 1.3900 . ?
C27 C32 1.3900 . ?
C28 C29 1.3900 . ?
C29 C30 1.3900 . ?
C29 C42 1.513(10) . ?
C30 C31 1.3900 . ?
C31 C32 1.3900 . ?
C32 C33 1.55(2) . ?
O6 C33 1.224(9) . ?
O7 C33 1.216(9) . ?
C34 C35 1.3900 . ?
C34 C39 1.3900 . ?
C35 C36 1.3900 . ?
C36 C37 1.3900 . ?
C36 C43 1.480(9) . ?
C37 C38 1.3900 . ?
C38 C39 1.3900 . ?
C39 C40 1.481(7) . ?
O8 C40 1.228(14) . ?
O9 C40 1.229(14) . ?
O11 C42 1.199(10) . ?
C41 O17 1.200(10) . ?
C41 O18 1.214(10) . ?
O12 C43 1.195(9) . ?
O13 C43 1.203(9) . ?
C42 O14 1.212(9) . ?
O15 C44 1.184(9) . ?
C44 O16 1.216(9) . ?
